data_2011678
loop_
_publ_author_name
'Hao, Qingli'
'Yang, Xujie'
'Jian, Fangfang'
'Lu, Lude'
'Wang, Xin'
'Abdul Razak, Ibrahim'
'Chantrapromma, Suchada'
'Fun, Hoong-Kun'

_publ_section_title
;Bis(<i>O</i>,<i>O</i>'-diisopropyl
 dithiophosphato-<i>S</i>,<i>S</i>')(1,10-phenanthroline-<i>N</i>,<i>N</i>')metal(II)
 complexes with cadmium(II) and iron(II)
;
_journal_issue 1
_journal_name_full 'Acta Crystallographica Section C'
_journal_page_first 42
_journal_page_last 44
_journal_paper_doi 10.1107/S0108270100014256
_journal_volume 57
_journal_year 2001
_chemical_formula_iupac '[Cd(C6 H14 O2 PS2 )2 (C12 H8 N2 )]'
_chemical_formula_moiety 'C24 H36 Cd N2 O4 P2 S4'
_chemical_formula_sum 'C24 H36 Cd N2 O4 P2 S4'
_chemical_formula_weight 719.13
_chemical_name_systematic
;
 ?
;
_space_group_IT_number 60
_symmetry_cell_setting orthorhombic
_symmetry_space_group_name_Hall '-P 2n 2ab'
_symmetry_space_group_name_H-M 'P b c n'
_audit_creation_method SHELXL-97
_cell_angle_alpha 90.00
_cell_angle_beta 90.00
_cell_angle_gamma 90.00
_cell_formula_units_Z 4
_cell_length_a 11.74930(10)
_cell_length_b 19.0809(3)
_cell_length_c 14.6006(2)
_cell_measurement_reflns_used 6966
_cell_measurement_temperature 293(2)
_cell_measurement_theta_max 28.32
_cell_measurement_theta_min 2.04
_cell_volume 3273.27(7)
_computing_cell_refinement 'SAINT (Siemens, 1996)'
_computing_data_collection 'SMART (Siemens, 1996)'
_computing_data_reduction SAINT
_computing_molecular_graphics SHELXTL
_computing_publication_material
;
SHELXTL, PARST (Nardelli, 1995) and PLATON (Spek, 1990)
;
_computing_structure_refinement SHELXTL
_computing_structure_solution 'SHELXTL (Sheldrick, 1997)'
_diffrn_ambient_temperature 293(2)
_diffrn_detector_area_resol_mean 8.33
_diffrn_measurement_device_type
;
Siemens SMART CCD area detector diffractometer
;
_diffrn_measurement_method '\w scans'
_diffrn_radiation_monochromator graphite
_diffrn_radiation_source 'fine-focus sealed tube'
_diffrn_radiation_type MoK\a
_diffrn_radiation_wavelength .71073
_diffrn_reflns_av_R_equivalents .078
_diffrn_reflns_av_sigmaI/netI .048
_diffrn_reflns_limit_h_max 12
_diffrn_reflns_limit_h_min -15
_diffrn_reflns_limit_k_max 25
_diffrn_reflns_limit_k_min -16
_diffrn_reflns_limit_l_max 18
_diffrn_reflns_limit_l_min -19
_diffrn_reflns_number 21589
_diffrn_reflns_theta_max 28.35
_diffrn_reflns_theta_min 2.04
_diffrn_standards_decay_% negligible
_exptl_absorpt_coefficient_mu 1.050
_exptl_absorpt_correction_T_max .704
_exptl_absorpt_correction_T_min .644
_exptl_absorpt_correction_type empirical
_exptl_absorpt_process_details '(SADABS; Sheldrick, 1996)'
_exptl_crystal_colour colourless
_exptl_crystal_density_diffrn 1.459
_exptl_crystal_density_method 'not measured'
_exptl_crystal_description block
_exptl_crystal_F_000 1472
_exptl_crystal_size_max .46
_exptl_crystal_size_mid .42
_exptl_crystal_size_min .36
_refine_diff_density_max 1.03
_refine_diff_density_min -1.02
_refine_ls_extinction_method none
_refine_ls_goodness_of_fit_ref 1.07
_refine_ls_hydrogen_treatment constr
_refine_ls_matrix_type full
_refine_ls_number_parameters 168
_refine_ls_number_reflns 4054
_refine_ls_number_restraints 0
_refine_ls_restrained_S_all 1.07
_refine_ls_R_factor_all .071
_refine_ls_R_factor_gt .054
_refine_ls_shift/su_max <0.001
_refine_ls_shift/su_mean .00
_refine_ls_structure_factor_coef Fsqd
_refine_ls_weighting_details 'calc w = 1/[\s^2^(Fo^2^)+(0.0962P)^2^+1.5469P] where P=(Fo^2^+2Fc^2^)/3'
_refine_ls_weighting_scheme calc
_refine_ls_wR_factor_ref .168
_reflns_number_gt 2965
_reflns_number_total 4054
_reflns_threshold_expression 'I > 2\s(I)'
_cod_data_source_file bj1016.cif
_cod_data_source_block I
_cod_depositor_comments
;
The following automatic conversions were performed:
'_symmetry_cell_setting' value 'Orthorhombic' changed to 'orthorhombic'
according to '/home/saulius/struct/CIF-dictionaries/cif_core.dic'
dictionary named 'cif_core.dic' version 2.4.1 from 2010-06-29.

Automatic conversion script
Id: cif_fix_enum 1527 2010-12-29 10:47:43Z saulius 

The following automatic conversions were performed:

'_symmetry_cell_setting' value 'Orthorhombic' changed to
'orthorhombic' according to
/home/saulius/struct/CIF-dictionaries/cif_core.dic dictionary named
'cif_core.dic' version 2.4.1 from 2010-06-29.

Automatic conversion script
Id: cif_fix_values 1715 2011-07-08 13:25:40Z adriana 
;
_cod_database_code 2011678
_cod_database_fobs_code 2011678

loop_
_symmetry_equiv_pos_as_xyz
'x, y, z'
'-x+1/2, -y+1/2, z+1/2'
'-x, y, -z+1/2'
'x+1/2, -y+1/2, -z'
'-x, -y, -z'
'x-1/2, y-1/2, -z-1/2'
'x, -y, z-1/2'
'-x-1/2, y-1/2, z'

loop_
_atom_site_label
_atom_site_fract_x
_atom_site_fract_y
_atom_site_fract_z
_atom_site_U_iso_or_equiv
_atom_site_adp_type
_atom_site_calc_flag
_atom_site_refinement_flags
_atom_site_occupancy
_atom_site_disorder_assembly
_atom_site_disorder_group
_atom_site_type_symbol
Cd1 .0000 .190082(18) .2500 .04888(17) Uani d S 1 . . Cd
P1 -.21444(9) .11766(6) .16000(9) .0589(3) Uani d . 1 . . P
S1 -.10398(11) .17045(8) .08559(8) .0776(4) Uani d . 1 . . S
S2 -.16992(10) .10456(6) .28886(9) .0665(3) Uani d . 1 . . S
O2 -.2503(3) .0454(2) .1180(3) .0931(12) Uani d . 1 . . O
O1 -.3345(3) .15485(19) .1671(3) .0848(10) Uani d . 1 . . O
N1 -.1055(3) .29127(15) .2900(2) .0477(7) Uani d . 1 . . N
C4 -.1800(7) -.0036(3) .0699(5) .109(2) Uani d . 1 . . C
H4A -.1471 .0213 .0175 .131 Uiso calc R 1 . . H
C6 -.0854(8) -.0346(4) .1205(6) .135(3) Uani d . 1 . . C
H6A -.0359 .0019 .1421 .202 Uiso calc R 1 . . H
H6B -.0437 -.0655 .0809 .202 Uiso calc R 1 . . H
H6C -.1144 -.0606 .1717 .202 Uiso calc R 1 . . H
C5 -.2648(7) -.0557(4) .0320(6) .139(3) Uani d . 1 . . C
H5A -.3238 -.0310 -.0001 .209 Uiso calc R 1 . . H
H5B -.2975 -.0821 .0814 .209 Uiso calc R 1 . . H
H5C -.2268 -.0870 -.0094 .209 Uiso calc R 1 . . H
C1 -.3908(5) .1841(3) .0882(5) .0900(17) Uani d . 1 . . C
H1A -.3414 .1772 .0348 .108 Uiso calc R 1 . . H
C2 -.4007(11) .2593(5) .1046(9) .221(7) Uani d . 1 . . C
H2A -.3265 .2786 .1156 .331 Uiso calc R 1 . . H
H2B -.4481 .2672 .1572 .331 Uiso calc R 1 . . H
H2C -.4340 .2814 .0520 .331 Uiso calc R 1 . . H
C3 -.4998(6) .1483(6) .0704(8) .177(6) Uani d . 1 . . C
H3A -.4861 .0993 .0603 .266 Uiso calc R 1 . . H
H3B -.5350 .1682 .0171 .266 Uiso calc R 1 . . H
H3C -.5492 .1540 .1222 .266 Uiso calc R 1 . . H
C7 -.0552(3) .35357(18) .2706(2) .0448(8) Uani d . 1 . . C
C8 -.2070(4) .2914(2) .3273(3) .0637(10) Uani d . 1 . . C
H8A -.2410 .2487 .3412 .076 Uiso calc R 1 . . H
C9 -.2664(4) .3533(3) .3468(4) .0751(13) Uani d . 1 . . C
H9A -.3387 .3514 .3726 .090 Uiso calc R 1 . . H
C10 -.2178(4) .4154(2) .3281(3) .0730(13) Uani d . 1 . . C
H10A -.2563 .4567 .3412 .088 Uiso calc R 1 . . H
C11 -.1098(4) .41773(19) .2890(3) .0577(10) Uani d . 1 . . C
C12 -.0520(5) .4815(2) .2681(4) .0785(15) Uani d . 1 . . C
H12A -.0876 .5240 .2802 .118 Uiso calc R 1 . . H

loop_
_atom_site_aniso_label
_atom_site_aniso_U_11
_atom_site_aniso_U_22
_atom_site_aniso_U_33
_atom_site_aniso_U_12
_atom_site_aniso_U_13
_atom_site_aniso_U_23
Cd1 .0405(2) .0336(2) .0726(3) .000 -.00371(16) .000
P1 .0474(6) .0508(6) .0786(7) -.0086(4) -.0097(5) -.0022(5)
S1 .0656(8) .1065(10) .0607(6) -.0285(7) -.0048(5) .0086(6)
S2 .0655(7) .0562(6) .0778(7) -.0186(5) .0021(6) .0104(5)
O2 .085(3) .080(2) .114(3) -.0264(19) -.002(2) -.023(2)
O1 .059(2) .101(3) .094(2) .0079(17) -.0029(17) .024(2)
N1 .0436(16) .0386(14) .0610(18) .0038(12) .0008(14) .0027(14)
C4 .119(6) .087(4) .122(5) -.011(4) .004(4) -.046(4)
C6 .123(7) .101(5) .181(8) .007(5) .020(6) -.016(5)
C5 .187(9) .107(5) .125(6) -.055(5) -.012(6) -.043(4)
C1 .064(3) .105(4) .101(4) .000(3) -.021(3) .017(3)
C2 .255(14) .119(7) .289(15) .055(8) -.163(12) -.006(8)
C3 .106(7) .176(10) .249(13) -.048(6) -.099(7) .074(9)
C7 .047(2) .0382(17) .0490(18) .0078(14) -.0104(15) -.0021(13)
C8 .053(2) .057(2) .081(3) .0061(18) .008(2) .006(2)
C9 .055(3) .084(3) .086(3) .023(2) .012(2) -.008(3)
C10 .076(3) .057(3) .086(3) .025(2) -.008(2) -.014(2)
C11 .061(2) .0409(19) .071(2) .0124(16) -.018(2) -.0053(17)
C12 .087(3) .037(2) .112(4) .012(2) -.031(3) -.007(2)

loop_
_atom_type_symbol
_atom_type_description
_atom_type_scat_dispersion_real
_atom_type_scat_dispersion_imag
_atom_type_scat_source
C C .0033 .0016 'International Tables Vol C Tables 4.2.6.8 and 6.1.1.4'
H H .0000 .0000 'International Tables Vol C Tables 4.2.6.8 and 6.1.1.4'
N N .0061 .0033 'International Tables Vol C Tables 4.2.6.8 and 6.1.1.4'
O O .0106 .0060 'International Tables Vol C Tables 4.2.6.8 and 6.1.1.4'
P P .1023 .0942 'International Tables Vol C Tables 4.2.6.8 and 6.1.1.4'
S S .1246 .1234 'International Tables Vol C Tables 4.2.6.8 and 6.1.1.4'
Cd Cd -.8075 1.2024 'International Tables Vol C Tables 4.2.6.8 and 6.1.1.4'

loop_
_geom_angle_atom_site_label_1
_geom_angle_atom_site_label_2
_geom_angle_atom_site_label_3
_geom_angle_site_symmetry_1
_geom_angle_site_symmetry_3
_geom_angle
N1 Cd1 N1 . 3 70.73(15)
N1 Cd1 S2 . . 93.16(8)
N1 Cd1 S2 3 . 162.35(8)
N1 Cd1 S2 . 3 162.35(8)
N1 Cd1 S2 3 3 93.16(8)
S2 Cd1 S2 . 3 103.65(6)
N1 Cd1 S1 . 3 97.44(8)
N1 Cd1 S1 3 3 95.46(9)
S2 Cd1 S1 . 3 93.72(4)
S2 Cd1 S1 3 3 76.40(4)
N1 Cd1 S1 . . 95.46(9)
N1 Cd1 S1 3 . 97.44(8)
S2 Cd1 S1 . . 76.40(4)
S2 Cd1 S1 3 . 93.72(4)
S1 Cd1 S1 3 . 164.16(7)
O2 P1 O1 . . 100.4(2)
O2 P1 S2 . . 109.50(18)
O1 P1 S2 . . 103.35(15)
O2 P1 S1 . . 114.28(17)
O1 P1 S1 . . 113.22(15)
S2 P1 S1 . . 114.65(7)
P1 S1 Cd1 . . 83.08(5)
P1 S2 Cd1 . . 85.24(5)
C4 O2 P1 . . 127.7(4)
C1 O1 P1 . . 122.0(4)
C8 N1 C7 . . 118.8(3)
C8 N1 Cd1 . . 125.4(3)
C7 N1 Cd1 . . 115.8(2)
O2 C4 C6 . . 117.2(6)
O2 C4 C5 . . 103.2(6)
C6 C4 C5 . . 114.9(6)
O1 C1 C2 . . 106.6(6)
O1 C1 C3 . . 111.1(6)
C2 C1 C3 . . 114.6(8)
N1 C7 C11 . . 121.5(4)
N1 C7 C7 . 3 118.9(2)
C11 C7 C7 . 3 119.6(3)
N1 C8 C9 . . 122.6(4)
C10 C9 C8 . . 119.4(4)
C9 C10 C11 . . 120.0(4)
C10 C11 C7 . . 117.7(4)
C10 C11 C12 . . 123.4(4)
C7 C11 C12 . . 118.9(4)
C12 C12 C11 3 . 121.5(3)

loop_
_geom_bond_atom_site_label_1
_geom_bond_atom_site_label_2
_geom_bond_site_symmetry_2
_geom_bond_distance
_geom_bond_publ_flag
Cd1 N1 . 2.368(3) ?
Cd1 N1 3 2.368(3) ?
Cd1 S2 . 2.6402(10) ?
Cd1 S2 3 2.6402(10) ?
Cd1 S1 3 2.7194(12) ?
Cd1 S1 . 2.7194(12) ?
P1 O2 . 1.566(4) ?
P1 O1 . 1.582(4) ?
P1 S2 . 1.9688(18) ?
P1 S1 . 1.9695(16) ?
O2 C4 . 1.432(7) ?
O1 C1 . 1.442(6) ?
N1 C8 . 1.311(5) ?
N1 C7 . 1.358(5) ?
C4 C6 . 1.459(11) ?
C4 C5 . 1.512(8) ?
C1 C2 . 1.458(10) ?
C1 C3 . 1.474(8) ?
C7 C11 . 1.408(5) ?
C7 C7 3 1.429(8) ?
C8 C9 . 1.402(6) ?
C9 C10 . 1.342(7) ?
C10 C11 . 1.391(7) ?
C11 C12 . 1.427(6) ?
C12 C12 3 1.331(12) ?

loop_
_geom_torsion_atom_site_label_1
_geom_torsion_atom_site_label_2
_geom_torsion_atom_site_label_3
_geom_torsion_atom_site_label_4
_geom_torsion_site_symmetry_1
_geom_torsion_site_symmetry_4
_geom_torsion
O2 P1 S1 Cd1 . . -134.76(19)
O1 P1 S1 Cd1 . . 111.07(17)
S2 P1 S1 Cd1 . . -7.17(8)
N1 Cd1 S1 P1 . . -86.94(9)
N1 Cd1 S1 P1 3 . -158.17(9)
S2 Cd1 S1 P1 . . 5.00(6)
S2 Cd1 S1 P1 3 . 108.15(6)
S1 Cd1 S1 P1 3 . 57.52(5)
O2 P1 S2 Cd1 . . 137.34(17)
O1 P1 S2 Cd1 . . -116.33(15)
S1 P1 S2 Cd1 . . 7.36(8)
N1 Cd1 S2 P1 . . 89.88(9)
N1 Cd1 S2 P1 3 . 66.3(3)
S2 Cd1 S2 P1 3 . -95.55(6)
S1 Cd1 S2 P1 3 . -172.44(6)
S1 Cd1 S2 P1 . . -4.98(6)
O1 P1 O2 C4 . . 159.5(6)
S2 P1 O2 C4 . . -92.1(6)
S1 P1 O2 C4 . . 38.0(6)
O2 P1 O1 C1 . . -76.7(4)
S2 P1 O1 C1 . . 170.2(4)
S1 P1 O1 C1 . . 45.6(4)
N1 Cd1 N1 C8 3 . 179.0(4)
S2 Cd1 N1 C8 . . 6.4(3)
S2 Cd1 N1 C8 3 . -155.9(3)
S1 Cd1 N1 C8 3 . -87.7(3)
S1 Cd1 N1 C8 . . 83.1(3)
N1 Cd1 N1 C7 3 . .23(17)
S2 Cd1 N1 C7 . . -172.4(2)
S2 Cd1 N1 C7 3 . 25.3(5)
S1 Cd1 N1 C7 3 . 93.4(2)
S1 Cd1 N1 C7 . . -95.8(2)
P1 O2 C4 C6 . . 62.5(9)
P1 O2 C4 C5 . . -170.2(5)
P1 O1 C1 C2 . . -117.2(8)
P1 O1 C1 C3 . . 117.4(7)
C8 N1 C7 C11 . . -.3(5)
Cd1 N1 C7 C11 . . 178.6(3)
C8 N1 C7 C7 . 3 -179.6(4)
Cd1 N1 C7 C7 . 3 -.7(5)
C7 N1 C8 C9 . . .7(7)
Cd1 N1 C8 C9 . . -178.1(4)
N1 C8 C9 C10 . . -.8(8)
C8 C9 C10 C11 . . .4(8)
C9 C10 C11 C7 . . .0(7)
C9 C10 C11 C12 . . -179.2(5)
N1 C7 C11 C10 . . .0(6)
C7 C7 C11 C10 3 . 179.2(4)
N1 C7 C11 C12 . . 179.2(4)
C7 C7 C11 C12 3 . -1.6(7)
C10 C11 C12 C12 . 3 179.1(6)
C7 C11 C12 C12 . 3 .0(9)
